data_1526062
loop_
_publ_author_name
'Mouline, A.'
'Alami, M.'
'Brochu, R.'
'Olazcuaga, R.'
'Parent, C.'
'le Flem, G.'

_publ_section_title
;
 The structure and luminescent properties of Mn0.5 Zr2 (P O4)3
;
_journal_name_full 'Materials Research Bulletin'
_journal_page_first 899
_journal_page_last 908
_journal_volume 35
_journal_year 2000
_chemical_formula_sum 'Mn0.5 O12 P3 Zr2'
_chemical_name_systematic 'Mn0.5 Zr2 (P O4)3'
_space_group_IT_number 148
_symmetry_space_group_name_Hall '-R 3'
_symmetry_space_group_name_H-M 'R -3 :H'
_cell_angle_alpha 90
_cell_angle_beta 90
_cell_angle_gamma 120
_cell_formula_units_Z 6
_cell_length_a 8.85
_cell_length_b 8.85
_cell_length_c 21.8
_cell_volume 1478.678
_citation_journal_id_ASTM MRBUAC
_cod_data_source_file Mouline_MRBUAC_2000_332.cif
_cod_data_source_block Mn0.5O12P3Zr2
_cod_database_code 1526062

loop_
_symmetry_equiv_pos_as_xyz
x,y,z
-y,x-y,z
-x+y,-x,z
-x,-y,-z
y,-x+y,-z
x-y,x,-z
x+2/3,y+1/3,z+1/3
-y+2/3,x-y+1/3,z+1/3
-x+y+2/3,-x+1/3,z+1/3
-x+2/3,-y+1/3,-z+1/3
y+2/3,-x+y+1/3,-z+1/3
x-y+2/3,x+1/3,-z+1/3
x+1/3,y+2/3,z+2/3
-y+1/3,x-y+2/3,z+2/3
-x+y+1/3,-x+2/3,z+2/3
-x+1/3,-y+2/3,-z+2/3
y+1/3,-x+y+2/3,-z+2/3
x-y+1/3,x+2/3,-z+2/3

loop_
_atom_site_label
_atom_site_type_symbol
_atom_site_fract_x
_atom_site_fract_y
_atom_site_fract_z
_atom_site_occupancy
_atom_site_U_iso_or_equiv
O3 O-2 0.2045 0.0187 0.1943 1 0.0
P1 P+5 0.2941 0.0102 0.2538 1 0.0
Mn1 Mn+2 0 0 0 0.95 0.0
O1 O-2 0.188 0.1595 0.0782 1 0.0
O4 O-2 0.9743 0.1743 0.3144 1 0.0
Mn2 Mn+2 0 0 0.5 0.05 0.0
O2 O-2 0.1745 0.1938 0.4158 1 0.0
Zr2 Zr+4 0 0 0.6343 1 0.0
Zr1 Zr+4 0 0 0.1476 1 0.0
